data_7025104
loop_
_publ_author_name
'Klingele, Julia'
'Kaase, Dominic'
'Hilgert, Jakob'
'Steinfeld, Gunther'
'Klingele, Marco H.'
'Lach, Jochen'

_publ_section_title
;
 Triazolopyridines as ligands: structural diversity in iron(II),
 cobalt(II), nickel(II) and copper(II) complexes of
 3-(2-pyridyl)-[1,2,4]triazolo[4,3-a]- pyridine (L&#x00B9;&#x2070;) and
 spin crossover in [Fe(II)(L&#x00B9;&#x2070;)&#x2082;(NCS)&#x2082;].
;
_journal_issue 19
_journal_name_full 'Dalton transactions (Cambridge, England : 2003)'
_journal_page_first 4495
_journal_page_last 4507
_journal_paper_doi 10.1039/b925107c
_journal_volume 39
_journal_year 2010
_chemical_formula_moiety
;
C24 H24 Co N8 O2, 2(Cl O4)
;
_chemical_formula_sum 'C24 H24 Cl2 Co N8 O10'
_chemical_formula_weight 714.34
_chemical_name_systematic
;
?
;
_space_group_IT_number 14
_symmetry_cell_setting monoclinic
_symmetry_space_group_name_Hall '-P 2yn'
_symmetry_space_group_name_H-M 'P 1 21/n 1'
_atom_sites_solution_hydrogens geom
_atom_sites_solution_primary direct
_atom_sites_solution_secondary difmap
_audit_creation_method SHELXL-97
_cell_angle_alpha 90.00
_cell_angle_beta 104.32(3)
_cell_angle_gamma 90.00
_cell_formula_units_Z 2
_cell_length_a 7.9270(16)
_cell_length_b 12.265(3)
_cell_length_c 15.141(3)
_cell_measurement_reflns_used 3252
_cell_measurement_temperature 203(2)
_cell_measurement_theta_max 27.46
_cell_measurement_theta_min 3.13
_cell_volume 1426.3(6)
_computing_structure_refinement 'SHELXL-97 (Sheldrick, 1997)'
_computing_structure_solution 'SHELXS-97 (Sheldrick, 1990)'
_diffrn_ambient_temperature 203(2)
_diffrn_measured_fraction_theta_full 0.998
_diffrn_measured_fraction_theta_max 0.998
_diffrn_measurement_device_type 'Rigaku R-Axis SPIDER'
_diffrn_measurement_method '\w scans'
_diffrn_radiation_monochromator graphite
_diffrn_radiation_source 'fine-focus sealed tube'
_diffrn_radiation_type MoK\a
_diffrn_radiation_wavelength 0.71073
_diffrn_reflns_av_R_equivalents 0.0439
_diffrn_reflns_av_sigmaI/netI 0.0267
_diffrn_reflns_limit_h_max 10
_diffrn_reflns_limit_h_min -9
_diffrn_reflns_limit_k_max 15
_diffrn_reflns_limit_k_min -15
_diffrn_reflns_limit_l_max 19
_diffrn_reflns_limit_l_min -19
_diffrn_reflns_number 23628
_diffrn_reflns_theta_full 27.46
_diffrn_reflns_theta_max 27.46
_diffrn_reflns_theta_min 3.13
_exptl_absorpt_coefficient_mu 0.861
_exptl_absorpt_correction_T_max 0.8332
_exptl_absorpt_correction_T_min 0.6929
_exptl_absorpt_correction_type multi-scan
_exptl_absorpt_process_details
;
March 2001 T Higashi
;
_exptl_crystal_colour yellow
_exptl_crystal_density_diffrn 1.663
_exptl_crystal_density_method 'not measured'
_exptl_crystal_description block
_exptl_crystal_F_000 730
_exptl_crystal_size_max 0.46
_exptl_crystal_size_mid 0.32
_exptl_crystal_size_min 0.22
_refine_diff_density_max 0.340
_refine_diff_density_min -0.366
_refine_diff_density_rms 0.062
_refine_ls_extinction_method none
_refine_ls_goodness_of_fit_ref 1.092
_refine_ls_hydrogen_treatment mixed
_refine_ls_matrix_type full
_refine_ls_number_parameters 238
_refine_ls_number_reflns 3252
_refine_ls_number_restraints 0
_refine_ls_restrained_S_all 1.092
_refine_ls_R_factor_all 0.0524
_refine_ls_R_factor_gt 0.0358
_refine_ls_shift/su_max 0.000
_refine_ls_shift/su_mean 0.000
_refine_ls_structure_factor_coef Fsqd
_refine_ls_weighting_details 'calc w=1/[\s^2^(Fo^2^)+(0.0402P)^2^+0.8464P] where P=(Fo^2^+2Fc^2^)/3'
_refine_ls_weighting_scheme calc
_refine_ls_wR_factor_gt 0.0816
_refine_ls_wR_factor_ref 0.0945
_reflns_number_gt 2507
_reflns_number_total 3252
_reflns_threshold_expression >2sigma(I)
_cod_data_source_file b925107c.txt
_cod_data_source_block afp03_1
_cod_depositor_comments
;
The following automatic conversions were performed:

'_exptl_absorpt_correction_type' value 'Multi-scan' changed to
'multi-scan' according to
/home/saulius/struct/CIF-dictionaries/cif_core.dic dictionary named
'cif_core.dic' version 2.4.2 from 2011-04-26.

Automatic conversion script
Id: cif_fix_values 1891 2012-01-12 08:04:46Z andrius 
;
_cod_original_cell_volume 1426.3(5)
_cod_original_sg_symbol_H-M P2(1)/n
_cod_database_code 7025104

loop_
_symmetry_equiv_pos_as_xyz
'x, y, z'
'-x+1/2, y+1/2, -z+1/2'
'-x, -y, -z'
'x-1/2, -y-1/2, z-1/2'

loop_
_atom_site_label
_atom_site_type_symbol
_atom_site_fract_x
_atom_site_fract_y
_atom_site_fract_z
_atom_site_U_iso_or_equiv
_atom_site_adp_type
_atom_site_occupancy
_atom_site_symmetry_multiplicity
_atom_site_calc_flag
_atom_site_refinement_flags
_atom_site_disorder_assembly
_atom_site_disorder_group
Co1 Co 0.0000 1.0000 0.0000 0.02669(13) Uani 1 2 d S . .
N1 N -0.1207(2) 1.15380(16) 0.01064(12) 0.0298(4) Uani 1 1 d . . .
N2 N 0.1212(2) 1.10426(16) -0.07492(12) 0.0299(4) Uani 1 1 d . . .
N3 N 0.2533(2) 1.09271(17) -0.11772(13) 0.0352(5) Uani 1 1 d . . .
N4 N 0.1707(2) 1.26717(16) -0.12099(12) 0.0294(4) Uani 1 1 d . . .
C1 C -0.2494(3) 1.1711(2) 0.05253(17) 0.0378(5) Uani 1 1 d . . .
H1 H -0.2839 1.1132 0.0848 0.045 Uiso 1 1 calc R . .
C2 C -0.3328(3) 1.2702(2) 0.05006(18) 0.0433(6) Uani 1 1 d . . .
H2 H -0.4203 1.2801 0.0814 0.052 Uiso 1 1 calc R . .
C3 C -0.2859(3) 1.3540(2) 0.00113(19) 0.0431(6) Uani 1 1 d . . .
H3 H -0.3434 1.4216 -0.0027 0.052 Uiso 1 1 calc R . .
C4 C -0.1531(3) 1.3385(2) -0.04269(17) 0.0378(5) Uani 1 1 d . . .
H4 H -0.1192 1.3952 -0.0764 0.045 Uiso 1 1 calc R . .
C5 C -0.0717(3) 1.23815(19) -0.03567(14) 0.0281(5) Uani 1 1 d . . .
C6 C 0.0709(3) 1.20666(18) -0.07663(14) 0.0268(4) Uani 1 1 d . . .
C7 C 0.2820(3) 1.1921(2) -0.14603(15) 0.0327(5) Uani 1 1 d . . .
C8 C 0.4033(3) 1.2280(2) -0.19476(17) 0.0425(6) Uani 1 1 d . . .
H8 H 0.4774 1.1781 -0.2136 0.051 Uiso 1 1 calc R . .
C9 C 0.4101(4) 1.3347(3) -0.21342(18) 0.0480(7) Uani 1 1 d . . .
H9 H 0.4896 1.3596 -0.2458 0.058 Uiso 1 1 calc R . .
C10 C 0.2989(3) 1.4106(2) -0.18499(18) 0.0461(6) Uani 1 1 d . . .
H10 H 0.3075 1.4850 -0.1979 0.055 Uiso 1 1 calc R . .
C11 C 0.1810(3) 1.3776(2) -0.13965(17) 0.0384(6) Uani 1 1 d . . .
H11 H 0.1075 1.4282 -0.1212 0.046 Uiso 1 1 calc R . .
O20 O 0.1949(2) 1.02899(16) 0.11898(13) 0.0416(5) Uani 1 1 d . . .
H20 H 0.186(4) 1.005(2) 0.161(2) 0.045(9) Uiso 1 1 d . . .
C21 C 0.3682(3) 1.0639(3) 0.1242(2) 0.0561(8) Uani 1 1 d . . .
H21A H 0.4322 1.0055 0.1039 0.084 Uiso 1 1 calc R . .
H21B H 0.4248 1.0828 0.1867 0.084 Uiso 1 1 calc R . .
H21C H 0.3659 1.1272 0.0855 0.084 Uiso 1 1 calc R . .
Cl1 Cl 0.23831(8) 0.87468(5) 0.33218(4) 0.03770(16) Uani 1 1 d . . .
O1 O 0.2213(3) 0.8786(2) 0.42295(14) 0.0778(8) Uani 1 1 d . A .
O2 O 0.0617(6) 0.8552(7) 0.2838(4) 0.082(2) Uani 0.505(9) 1 d P A 1
O3 O 0.2930(14) 0.9710(5) 0.2992(4) 0.095(4) Uani 0.505(9) 1 d P A 1
O4 O 0.3380(9) 0.7831(5) 0.3317(5) 0.077(2) Uani 0.505(9) 1 d P A 1
O5 O 0.4115(7) 0.9196(6) 0.3361(4) 0.072(2) Uani 0.495(9) 1 d P A 2
O6 O 0.2313(12) 0.7756(5) 0.2773(6) 0.090(3) Uani 0.495(9) 1 d P A 2
O7 O 0.1189(10) 0.9448(9) 0.2771(4) 0.105(4) Uani 0.495(9) 1 d P A 2

loop_
_atom_site_aniso_label
_atom_site_aniso_U_11
_atom_site_aniso_U_22
_atom_site_aniso_U_33
_atom_site_aniso_U_23
_atom_site_aniso_U_13
_atom_site_aniso_U_12
Co1 0.0254(2) 0.0286(2) 0.0281(2) 0.00069(17) 0.01055(16) 0.00038(17)
N1 0.0279(9) 0.0323(11) 0.0314(9) -0.0006(8) 0.0115(7) 0.0002(8)
N2 0.0298(9) 0.0330(11) 0.0303(9) -0.0005(8) 0.0136(8) 0.0004(8)
N3 0.0338(10) 0.0388(12) 0.0388(11) 0.0015(9) 0.0197(9) 0.0009(9)
N4 0.0308(9) 0.0336(11) 0.0241(8) 0.0027(8) 0.0074(7) -0.0030(8)
C1 0.0372(13) 0.0393(14) 0.0422(13) -0.0002(11) 0.0198(10) 0.0009(11)
C2 0.0375(13) 0.0461(16) 0.0522(15) -0.0091(12) 0.0222(12) 0.0020(12)
C3 0.0336(13) 0.0373(15) 0.0588(16) -0.0067(12) 0.0122(11) 0.0070(11)
C4 0.0320(12) 0.0347(14) 0.0465(14) 0.0024(11) 0.0092(10) 0.0026(10)
C5 0.0252(10) 0.0314(12) 0.0271(10) -0.0017(9) 0.0050(8) 0.0005(9)
C6 0.0245(10) 0.0307(12) 0.0254(10) 0.0008(8) 0.0064(8) -0.0016(9)
C7 0.0322(11) 0.0399(14) 0.0278(11) -0.0010(9) 0.0104(9) -0.0020(10)
C8 0.0420(14) 0.0532(17) 0.0379(13) 0.0025(12) 0.0205(11) -0.0049(12)
C9 0.0457(15) 0.0624(19) 0.0406(14) 0.0098(13) 0.0196(12) -0.0114(13)
C10 0.0510(15) 0.0435(16) 0.0443(14) 0.0120(12) 0.0127(12) -0.0086(13)
C11 0.0433(14) 0.0333(13) 0.0381(13) 0.0067(10) 0.0094(10) -0.0001(11)
O20 0.0375(9) 0.0521(12) 0.0321(9) 0.0038(8) 0.0025(8) -0.0101(8)
C21 0.0296(13) 0.070(2) 0.0623(18) 0.0069(16) -0.0008(12) -0.0048(13)
Cl1 0.0412(3) 0.0373(3) 0.0341(3) 0.0027(2) 0.0085(2) -0.0020(3)
O1 0.0653(14) 0.131(2) 0.0408(11) 0.0264(13) 0.0206(10) 0.0024(14)
O2 0.050(3) 0.128(6) 0.049(3) -0.009(3) -0.020(2) -0.008(3)
O3 0.180(11) 0.066(4) 0.044(3) -0.006(3) 0.039(4) -0.070(5)
O4 0.089(5) 0.078(4) 0.072(4) -0.002(3) 0.032(3) 0.044(3)
O5 0.048(3) 0.117(6) 0.059(4) -0.018(3) 0.027(3) -0.032(3)
O6 0.130(7) 0.064(4) 0.087(5) -0.028(3) 0.045(5) -0.027(4)
O7 0.088(5) 0.164(9) 0.076(4) 0.073(5) 0.045(4) 0.077(6)

loop_
_atom_type_symbol
_atom_type_description
_atom_type_scat_dispersion_real
_atom_type_scat_dispersion_imag
_atom_type_scat_source
C C 0.0033 0.0016 'International Tables Vol C Tables 4.2.6.8 and 6.1.1.4'
H H 0.0000 0.0000 'International Tables Vol C Tables 4.2.6.8 and 6.1.1.4'
N N 0.0061 0.0033 'International Tables Vol C Tables 4.2.6.8 and 6.1.1.4'
O O 0.0106 0.0060 'International Tables Vol C Tables 4.2.6.8 and 6.1.1.4'
Cl Cl 0.1484 0.1585 'International Tables Vol C Tables 4.2.6.8 and 6.1.1.4'
Co Co 0.3494 0.9721 'International Tables Vol C Tables 4.2.6.8 and 6.1.1.4'

loop_
_geom_angle_atom_site_label_1
_geom_angle_atom_site_label_2
_geom_angle_atom_site_label_3
_geom_angle
_geom_angle_site_symmetry_1
_geom_angle_site_symmetry_3
O20 Co1 O20 180.0 3_575 .
O20 Co1 N2 88.70(8) 3_575 .
O20 Co1 N2 91.30(8) . .
O20 Co1 N2 91.30(8) 3_575 3_575
O20 Co1 N2 88.70(8) . 3_575
N2 Co1 N2 180.0 . 3_575
O20 Co1 N1 88.05(8) 3_575 .
O20 Co1 N1 91.95(8) . .
N2 Co1 N1 77.06(7) . .
N2 Co1 N1 102.94(7) 3_575 .
O20 Co1 N1 91.95(8) 3_575 3_575
O20 Co1 N1 88.05(8) . 3_575
N2 Co1 N1 102.94(7) . 3_575
N2 Co1 N1 77.06(7) 3_575 3_575
N1 Co1 N1 180.0 . 3_575
C1 N1 C5 118.1(2) . .
C1 N1 Co1 125.46(16) . .
C5 N1 Co1 116.21(14) . .
C6 N2 N3 110.66(18) . .
C6 N2 Co1 114.61(14) . .
N3 N2 Co1 134.49(15) . .
C7 N3 N2 105.64(19) . .
C6 N4 C11 134.0(2) . .
C6 N4 C7 104.84(19) . .
C11 N4 C7 121.1(2) . .
N1 C1 C2 122.7(2) . .
N1 C1 H1 118.6 . .
C2 C1 H1 118.6 . .
C3 C2 C1 118.9(2) . .
C3 C2 H2 120.6 . .
C1 C2 H2 120.6 . .
C2 C3 C4 119.6(2) . .
C2 C3 H3 120.2 . .
C4 C3 H3 120.2 . .
C5 C4 C3 118.7(2) . .
C5 C4 H4 120.7 . .
C3 C4 H4 120.7 . .
N1 C5 C4 122.0(2) . .
N1 C5 C6 111.46(19) . .
C4 C5 C6 126.5(2) . .
N2 C6 N4 108.48(18) . .
N2 C6 C5 120.23(19) . .
N4 C6 C5 131.3(2) . .
N3 C7 N4 110.36(19) . .
N3 C7 C8 130.1(2) . .
N4 C7 C8 119.6(2) . .
C9 C8 C7 118.6(3) . .
C9 C8 H8 120.7 . .
C7 C8 H8 120.7 . .
C8 C9 C10 121.0(2) . .
C8 C9 H9 119.5 . .
C10 C9 H9 119.5 . .
C11 C10 C9 121.2(3) . .
C11 C10 H10 119.4 . .
C9 C10 H10 119.4 . .
C10 C11 N4 118.5(2) . .
C10 C11 H11 120.7 . .
N4 C11 H11 120.7 . .
C21 O20 Co1 126.59(18) . .
C21 O20 H20 112(3) . .
Co1 O20 H20 119(3) . .
O20 C21 H21A 109.5 . .
O20 C21 H21B 109.5 . .
H21A C21 H21B 109.5 . .
O20 C21 H21C 109.5 . .
H21A C21 H21C 109.5 . .
H21B C21 H21C 109.5 . .
O4 Cl1 O3 117.5(5) . .
O4 Cl1 O7 143.9(4) . .
O3 Cl1 O7 59.2(5) . .
O4 Cl1 O1 103.0(3) . .
O3 Cl1 O1 115.6(2) . .
O7 Cl1 O1 110.3(3) . .
O4 Cl1 O2 110.6(4) . .
O3 Cl1 O2 108.1(4) . .
O7 Cl1 O2 50.4(4) . .
O1 Cl1 O2 100.7(3) . .
O3 Cl1 O6 118.1(4) . .
O7 Cl1 O6 104.3(5) . .
O1 Cl1 O6 125.4(3) . .
O2 Cl1 O6 71.1(4) . .
O4 Cl1 O5 76.9(4) . .
O3 Cl1 O5 47.5(4) . .
O7 Cl1 O5 106.4(5) . .
O1 Cl1 O5 105.2(3) . .
O2 Cl1 O5 150.6(3) . .
O6 Cl1 O5 103.8(4) . .

loop_
_geom_bond_atom_site_label_1
_geom_bond_atom_site_label_2
_geom_bond_distance
_geom_bond_site_symmetry_2
Co1 O20 2.0932(19) 3_575
Co1 O20 2.0932(19) .
Co1 N2 2.0937(18) .
Co1 N2 2.0938(18) 3_575
Co1 N1 2.1393(19) .
Co1 N1 2.1393(19) 3_575
N1 C1 1.344(3) .
N1 C5 1.360(3) .
N2 C6 1.316(3) .
N2 N3 1.369(2) .
N3 C7 1.330(3) .
N4 C6 1.375(3) .
N4 C11 1.390(3) .
N4 C7 1.391(3) .
C1 C2 1.380(4) .
C1 H1 0.9400 .
C2 C3 1.371(4) .
C2 H2 0.9400 .
C3 C4 1.390(3) .
C3 H3 0.9400 .
C4 C5 1.382(3) .
C4 H4 0.9400 .
C5 C6 1.469(3) .
C7 C8 1.419(3) .
C8 C9 1.344(4) .
C8 H8 0.9400 .
C9 C10 1.419(4) .
C9 H9 0.9400 .
C10 C11 1.351(3) .
C10 H10 0.9400 .
C11 H11 0.9400 .
O20 C21 1.423(3) .
O20 H20 0.72(3) .
C21 H21A 0.9700 .
C21 H21B 0.9700 .
C21 H21C 0.9700 .
Cl1 O4 1.374(5) .
Cl1 O3 1.393(4) .
Cl1 O7 1.393(5) .
Cl1 O1 1.415(2) .
Cl1 O2 1.431(5) .
Cl1 O6 1.465(6) .
Cl1 O5 1.467(4) .

loop_
_geom_torsion_atom_site_label_1
_geom_torsion_atom_site_label_2
_geom_torsion_atom_site_label_3
_geom_torsion_atom_site_label_4
_geom_torsion
_geom_torsion_site_symmetry_1
O20 Co1 N1 C1 87.75(19) 3_575
O20 Co1 N1 C1 -92.25(19) .
N2 Co1 N1 C1 176.9(2) .
N2 Co1 N1 C1 -3.1(2) 3_575
O20 Co1 N1 C5 -86.47(16) 3_575
O20 Co1 N1 C5 93.53(16) .
N2 Co1 N1 C5 2.64(15) .
N2 Co1 N1 C5 -177.36(15) 3_575
O20 Co1 N2 C6 89.95(16) 3_575
O20 Co1 N2 C6 -90.05(16) .
N1 Co1 N2 C6 1.66(15) .
N1 Co1 N2 C6 -178.34(15) 3_575
O20 Co1 N2 N3 -96.4(2) 3_575
O20 Co1 N2 N3 83.6(2) .
N1 Co1 N2 N3 175.3(2) .
N1 Co1 N2 N3 -4.7(2) 3_575
C6 N2 N3 C7 -0.2(2) .
Co1 N2 N3 C7 -174.00(16) .
C5 N1 C1 C2 0.2(4) .
Co1 N1 C1 C2 -173.97(19) .
N1 C1 C2 C3 1.6(4) .
C1 C2 C3 C4 -1.7(4) .
C2 C3 C4 C5 0.1(4) .
C1 N1 C5 C4 -1.9(3) .
Co1 N1 C5 C4 172.81(17) .
C1 N1 C5 C6 179.42(19) .
Co1 N1 C5 C6 -5.9(2) .
C3 C4 C5 N1 1.7(4) .
C3 C4 C5 C6 -179.8(2) .
N3 N2 C6 N4 -0.3(2) .
Co1 N2 C6 N4 174.86(13) .
N3 N2 C6 C5 179.15(18) .
Co1 N2 C6 C5 -5.7(3) .
C11 N4 C6 N2 -177.0(2) .
C7 N4 C6 N2 0.6(2) .
C11 N4 C6 C5 3.6(4) .
C7 N4 C6 C5 -178.8(2) .
N1 C5 C6 N2 7.8(3) .
C4 C5 C6 N2 -170.9(2) .
N1 C5 C6 N4 -172.9(2) .
C4 C5 C6 N4 8.4(4) .
N2 N3 C7 N4 0.6(2) .
N2 N3 C7 C8 -179.5(2) .
C6 N4 C7 N3 -0.8(2) .
C11 N4 C7 N3 177.3(2) .
C6 N4 C7 C8 179.4(2) .
C11 N4 C7 C8 -2.6(3) .
N3 C7 C8 C9 -178.2(3) .
N4 C7 C8 C9 1.7(4) .
C7 C8 C9 C10 0.2(4) .
C8 C9 C10 C11 -1.1(4) .
C9 C10 C11 N4 0.2(4) .
C6 N4 C11 C10 179.0(2) .
C7 N4 C11 C10 1.7(3) .
N2 Co1 O20 C21 -24.0(2) .
N2 Co1 O20 C21 156.0(2) 3_575
N1 Co1 O20 C21 -101.1(2) .
N1 Co1 O20 C21 78.9(2) 3_575
